data_1521194
loop_
_publ_author_name
'Huster, J.'
'Bronger, W.'

_publ_section_title
;
 alpha- und beta-(Ba Cu2 X2) (X = S, Se) - Darstellung von Einkristallen
 in Kaliumchalkogenocyanat-Schmelzen
;
_journal_name_full 'Zeitschrift fuer Anorganische und Allgemeine Chemie'
_journal_page_first 2033
_journal_page_last 2040
_journal_volume 625
_journal_year 1999
_chemical_formula_sum 'Ba Cu2 Se2'
_space_group_IT_number 62
_symmetry_space_group_name_Hall '-P 2ac 2n'
_symmetry_space_group_name_H-M 'P n m a'
_cell_angle_alpha 90
_cell_angle_beta 90
_cell_angle_gamma 90
_cell_formula_units_Z 4
_cell_length_a 9.595
_cell_length_b 4.208
_cell_length_c 10.773
_cell_volume 434.968
_citation_journal_id_ASTM ZAACAB
_cod_data_source_file Huster_ZAACAB_1999_845.cif
_cod_data_source_block Ba1Cu2Se2
_cod_original_cell_volume 434.9681
_cod_original_formula_sum 'Ba1 Cu2 Se2'
_cod_database_code 1521194

loop_
_symmetry_equiv_pos_as_xyz
x,y,z
-x+1/2,-y,z+1/2
x+1/2,-y+1/2,-z+1/2
-x,y+1/2,-z
-x,-y,-z
x-1/2,y,-z-1/2
-x-1/2,y-1/2,z-1/2
x,-y-1/2,z

loop_
_atom_site_label
_atom_site_type_symbol
_atom_site_fract_x
_atom_site_fract_y
_atom_site_fract_z
_atom_site_occupancy
_atom_site_U_iso_or_equiv
Ba1 Ba+2 0.2591 0.75 0.3229 1 0.0
Se1 Se-2 0.4804 0.25 0.1696 1 0.0
Se2 Se-2 0.1602 0.75 0.0388 1 0.0
Cu2 Cu+1 0.4201 0.75 0.0448 1 0.0
Cu1 Cu+1 0.0558 0.25 0.1101 1 0.0
